data_1575379
loop_
_publ_author_name
'Hensiek, Nicola'
'Duwe, Dario'
'Arrowsmith, Merle'
'Michel, Maximilian'
'Braunschweig, Holger'

_publ_section_title
;
 Atom-efficient synthesis of BN-heterocycles from oligoboranes and
 isonitriles.
;
_journal_issue 76
_journal_name_full 'Chemical communications (Cambridge, England)'
_journal_page_first 14721
_journal_page_last 14724
_journal_paper_doi 10.1039/d5cc03752b
_journal_volume 61
_journal_year 2025
_chemical_formula_moiety 'C19 H39 B3 N6'
_chemical_formula_sum 'C19 H39 B3 N6'
_chemical_formula_weight 383.99
_chemical_name_systematic 1
_chemical_properties_physical Air-sensitive,Moisture-sensitive,Heat-sensitive
_space_group_crystal_system monoclinic
_space_group_IT_number 14
_space_group_name_Hall '-P 2ybc'
_space_group_name_H-M_alt 'P 1 21/c 1'
_atom_sites_solution_hydrogens geom
_audit_creation_method 'CIF-fill 1.2y (K.Radacki, 2005-22)'
_audit_update_record
;
2025-07-01 deposited with the CCDC.	2025-08-12 downloaded from the CCDC.
;
_cell_angle_alpha 90
_cell_angle_beta 97.3510(10)
_cell_angle_gamma 90
_cell_formula_units_Z 4
_cell_length_a 7.87710(10)
_cell_length_b 19.8671(2)
_cell_length_c 15.1839(2)
_cell_measurement_reflns_used 15593
_cell_measurement_temperature 100(2)
_cell_measurement_theta_max 74.6960
_cell_measurement_theta_min 2.9780
_cell_volume 2356.68(5)
_computing_cell_refinement 'CrysAlisPro 1.171.41.112a (Rigaku OD, 2021)'
_computing_data_collection 'CrysAlisPro 1.171.41.112a (Rigaku OD, 2021)'
_computing_data_reduction 'CrysAlisPro 1.171.41.112a (Rigaku OD, 2021)'
_computing_molecular_graphics 'ShelXLe (Huebschle et all, 2011)'
_computing_publication_material 'SHELXL-2018/3 (Sheldrick, 2018)'
_computing_structure_refinement 'SHELXL-2018/3 (Sheldrick, 2018)'
_computing_structure_solution 'SHELXT (Sheldrick, 2014)'
_diffrn_ambient_environment N~2~
_diffrn_ambient_temperature 100.01(10)
_diffrn_detector HPA
_diffrn_detector_area_resol_mean 10.0
_diffrn_detector_type 'HyPix Arc150'
_diffrn_measured_fraction_theta_full 1.000
_diffrn_measured_fraction_theta_max 0.993
_diffrn_measurement_details
;
 List of Runs (angles in degrees, time in seconds):
 
   # Type    Start    End  Width  t~exp~   \w     \q     \k     \f   Frames
 --------------------------------------------------------------------------
   1  \w     98.00 130.00   0.50    0.10    --   85.25  55.00 143.45   64
   2  \w    104.00 135.00   0.50    0.10    --   85.25  46.00  91.34   62
   3  \w    100.00 133.00   0.50    0.10    --   85.25  50.00  44.23   66
   4  \w     99.00 126.00   0.50    0.10    --   85.25  44.00 -12.96   54
   5  \w    104.00 133.00   0.50    0.10    --   85.25  41.00  10.88   58
   6  \w     98.00 126.00   0.50    0.10    --   85.25  43.00  37.60   56
   7  \w    100.00 131.00   0.50    0.10    --   85.25  37.00  70.15   62
   8  \w    104.00 134.00   0.50    0.10    --   85.25  31.00 -42.79   60
   9  \w    100.00 126.00   0.50    0.10    --   85.25  58.00-114.72   52
  10  \w    100.00 125.00   0.50    0.10    --   85.25  54.00-144.56   50
  11  \w    104.00 133.00   0.50    0.10    --   85.25  44.00-176.89   58
  12  \w     46.00 123.00   0.50    0.10    --   82.31  15.00 -90.00  154
  13  \w    107.00 132.00   0.50    0.10    --   85.25 115.00 -28.20   50
  14  \w    103.00 129.00   0.50    0.10    --   85.25 114.00 -70.78   52
  15  \w     46.00  71.00   0.50    0.10    --   85.25 -77.00 -79.17   50
  16  \w     44.00  69.00   0.50    0.10    --   85.25 -72.00   9.55   50
  17  \w     45.00  70.00   0.50    0.10    --   85.25 -75.00 109.85   50
  18  \w     46.00  71.00   0.50    0.10    --   85.25 -86.00  78.78   50
  19  \w     71.00  97.00   0.50    0.10    --   85.25-118.00 169.40   52
  20  \w     52.00  83.00   0.50    0.10    --   85.25-113.00  85.34   62
  21  \w     46.00  81.00   0.50    0.10    --   85.25 -98.00  24.07   70
  22  \w     37.00  70.00   0.50    0.10    --   85.25-118.00   5.70   66
  23  \w     45.00  70.00   0.50    0.10    --   82.31 -95.00   0.00   50
  24  \w     42.00  88.00   0.50    0.10    --   85.25 -96.00 -30.64   92
  25  \w     43.00  81.00   0.50    0.10    --   85.25-110.00 -62.16   76
  26  \w     39.00  68.00   0.50    0.10    --   85.25-135.00-124.29   58
  27  \w     40.00  90.00   0.50    0.10    --   82.31 -95.00-150.00  100
  28  \w     53.00  81.00   0.50    0.10    --   85.25-108.00 -90.72   56
  29  \w     16.00  66.00   0.50    0.10    --   58.61 -95.00 120.00  100
  30  \w     49.00  76.00   0.50    0.10    --   85.25 -92.00 115.20   54
  31  \w   -110.00 -31.00   0.50    0.10    --  -60.19 -15.00  60.00  158
  32  \w   -125.00 -91.00   0.50    0.10    --  -79.50 -60.00  68.58   68
  33  \w   -106.00 -71.00   0.50    0.10    --  -58.00 -51.00 -63.70   70
  34  \w   -128.00 -93.00   0.50    0.10    --  -79.50 -51.00-176.46   70
  35  \w   -128.00 -93.00   0.50    0.10    --  -79.50 -51.00 -74.93   70
  36  \w   -103.00 -68.00   0.50    0.10    --  -54.00 -50.00 -30.04   70
  37  \w   -105.00 -65.00   0.50    0.10    --  -54.00 -37.00 174.93   80
  38  \w    -98.00 -31.00   0.50    0.10    --  -79.50 121.00 -22.74  134

;
_diffrn_measurement_device 'four-circle diffractometer'
_diffrn_measurement_device_type 'Rigaku XtaLAB Synergy-R'
_diffrn_measurement_method '\w scans'
_diffrn_radiation_monochromator 'multi-layer mirror'
_diffrn_radiation_type CuK\a
_diffrn_radiation_wavelength 1.54184
_diffrn_reflns_av_R_equivalents 0.0315
_diffrn_reflns_av_unetI/netI 0.0239
_diffrn_reflns_Laue_measured_fraction_full 1.000
_diffrn_reflns_Laue_measured_fraction_max 0.993
_diffrn_reflns_limit_h_max 9
_diffrn_reflns_limit_h_min -9
_diffrn_reflns_limit_k_max 24
_diffrn_reflns_limit_k_min -24
_diffrn_reflns_limit_l_max 19
_diffrn_reflns_limit_l_min -17
_diffrn_reflns_number 25080
_diffrn_reflns_point_group_measured_fraction_full 1.000
_diffrn_reflns_point_group_measured_fraction_max 0.993
_diffrn_reflns_theta_full 67.684
_diffrn_reflns_theta_max 75.230
_diffrn_reflns_theta_min 3.683
_diffrn_source 'rotating-anode X-ray tube'
_diffrn_source_type 'PhotonJet R X-ray Source'
_exptl_absorpt_coefficient_mu 0.492
_exptl_absorpt_correction_T_max 1.00000
_exptl_absorpt_correction_T_min 0.64620
_exptl_absorpt_correction_type multi-scan
_exptl_absorpt_process_details
;
CrysAlisPro 1.171.41.112a (Rigaku Oxford Diffraction, 2021) Empirical 
absorption correction using spherical harmonics, implemented in SCALE3 
ABSPACK scaling algorithm.
;
_exptl_crystal_colour yellow
_exptl_crystal_density_diffrn 1.082
_exptl_crystal_description block
_exptl_crystal_F_000 840
_exptl_crystal_recrystallization_method 'Re-crystallisation from solvent: pentane'
_exptl_crystal_size_max 0.419
_exptl_crystal_size_mid 0.116
_exptl_crystal_size_min 0.085
_refine_diff_density_max 0.223
_refine_diff_density_min -0.235
_refine_diff_density_rms 0.044
_refine_ls_extinction_method none
_refine_ls_goodness_of_fit_ref 1.108
_refine_ls_hydrogen_treatment constr
_refine_ls_matrix_type full
_refine_ls_number_parameters 265
_refine_ls_number_reflns 4835
_refine_ls_number_restraints 0
_refine_ls_restrained_S_all 1.108
_refine_ls_R_factor_all 0.0510
_refine_ls_R_factor_gt 0.0444
_refine_ls_shift/su_max 0.001
_refine_ls_shift/su_mean 0.000
_refine_ls_structure_factor_coef Fsqd
_refine_ls_weighting_details 'w=1/[\s^2^(Fo^2^)+(0.0705P)^2^+0.3273P] where P=(Fo^2^+2Fc^2^)/3'
_refine_ls_weighting_scheme calc
_refine_ls_wR_factor_gt 0.1230
_refine_ls_wR_factor_ref 0.1266
_reflns_Friedel_coverage 0.000
_reflns_number_gt 4085
_reflns_number_total 4835
_reflns_threshold_expression 'I > 2\s(I)'
_cod_data_source_file d5cc03752b2.cif
_cod_data_source_block MaMi066_NiHe_a
_cod_depositor_comments 'Adding full bibliography for 1575379--1575386.cif.'
_cod_original_sg_symbol_H-M 'P 21/c'
_cod_database_code 1575379
_shelx_shelxl_version_number 2018/3
_shelx_space_group_comment
;
The symmetry employed for this shelxl refinement is uniquely defined
by the following loop, which should always be used as a source of
symmetry information in preference to the above space-group names.
They are only intended as comments.
;
_shelx_estimated_absorpt_t_min 0.820
_shelx_estimated_absorpt_t_max 0.957

loop_
_space_group_symop_operation_xyz
'x, y, z'
'-x, y+1/2, -z+1/2'
'-x, -y, -z'
'x, -y-1/2, z-1/2'

loop_
_atom_site_label
_atom_site_type_symbol
_atom_site_fract_x
_atom_site_fract_y
_atom_site_fract_z
_atom_site_U_iso_or_equiv
_atom_site_adp_type
_atom_site_occupancy
_atom_site_site_symmetry_order
_atom_site_calc_flag
_atom_site_refinement_flags_posn
_atom_site_refinement_flags_adp
_atom_site_refinement_flags_occupancy
_atom_site_disorder_assembly
_atom_site_disorder_group
N1 N 0.54752(13) 0.71062(5) 0.67374(6) 0.0242(2) Uani 1 1 d . . . . .
N2 N 0.64301(13) 0.69038(5) 0.83270(6) 0.0248(2) Uani 1 1 d . . . . .
N3 N 0.19882(13) 0.65478(5) 0.74013(6) 0.0252(2) Uani 1 1 d . . . . .
N5 N 0.34749(14) 0.46848(5) 0.65534(7) 0.0295(2) Uani 1 1 d . . . . .
N6 N 0.64289(13) 0.50970(5) 0.70240(7) 0.0288(2) Uani 1 1 d . . . . .
N7 N 0.32235(14) 0.52977(5) 0.86546(7) 0.0293(2) Uani 1 1 d . . . . .
C1 C 0.48334(17) 0.68126(7) 0.58857(8) 0.0302(3) Uani 1 1 d . . . . .
H1A H 0.394498 0.710452 0.557820 0.045 Uiso 1 1 calc R U . . .
H1B H 0.434753 0.636793 0.597786 0.045 Uiso 1 1 calc R U . . .
H1C H 0.577383 0.676703 0.552516 0.045 Uiso 1 1 calc R U . . .
C2 C 0.61517(18) 0.77805(6) 0.66493(8) 0.0313(3) Uani 1 1 d . . . . .
H2A H 0.722077 0.775450 0.638436 0.047 Uiso 1 1 calc R U . . .
H2B H 0.637391 0.799051 0.723679 0.047 Uiso 1 1 calc R U . . .
H2C H 0.531623 0.805101 0.626745 0.047 Uiso 1 1 calc R U . . .
C3 C 0.81803(16) 0.71217(7) 0.82926(8) 0.0300(3) Uani 1 1 d . . . . .
H3A H 0.839685 0.714810 0.767217 0.045 Uiso 1 1 calc R U . . .
H3B H 0.897180 0.679805 0.861230 0.045 Uiso 1 1 calc R U . . .
H3C H 0.835323 0.756596 0.857006 0.045 Uiso 1 1 calc R U . . .
C4 C 0.61308(17) 0.67323(7) 0.92241(8) 0.0302(3) Uani 1 1 d . . . . .
H4A H 0.495397 0.657035 0.921689 0.045 Uiso 1 1 calc R U . . .
H4B H 0.630441 0.713204 0.960310 0.045 Uiso 1 1 calc R U . . .
H4C H 0.693220 0.637872 0.945774 0.045 Uiso 1 1 calc R U . . .
C5 C 0.35544(15) 0.63490(6) 0.76429(7) 0.0231(2) Uani 1 1 d . . . . .
C6 C 0.22569(18) 0.56566(7) 0.92659(9) 0.0350(3) Uani 1 1 d . . . . .
H6A H 0.209581 0.612567 0.907361 0.052 Uiso 1 1 calc R U . . .
H6B H 0.288822 0.564325 0.986526 0.052 Uiso 1 1 calc R U . . .
H6C H 0.113778 0.544179 0.926924 0.052 Uiso 1 1 calc R U . . .
C7 C 0.3434(2) 0.45882(7) 0.88883(10) 0.0397(3) Uani 1 1 d . . . . .
H7A H 0.230898 0.437124 0.884014 0.059 Uiso 1 1 calc R U . . .
H7B H 0.400182 0.454792 0.949912 0.059 Uiso 1 1 calc R U . . .
H7C H 0.413401 0.436856 0.848264 0.059 Uiso 1 1 calc R U . . .
C8 C 0.16348(17) 0.47747(7) 0.65050(10) 0.0374(3) Uani 1 1 d . . . . .
H8A H 0.113192 0.480325 0.588148 0.056 Uiso 1 1 calc R U . . .
H8B H 0.139251 0.519040 0.681325 0.056 Uiso 1 1 calc R U . . .
H8C H 0.113868 0.439112 0.678749 0.056 Uiso 1 1 calc R U . . .
C9 C 0.38897(18) 0.40767(7) 0.60921(9) 0.0345(3) Uani 1 1 d . . . . .
H9A H 0.367129 0.415064 0.544944 0.052 Uiso 1 1 calc R U . . .
H9B H 0.317723 0.370425 0.625634 0.052 Uiso 1 1 calc R U . . .
H9C H 0.509994 0.396539 0.625965 0.052 Uiso 1 1 calc R U . . .
C10 C 0.77267(17) 0.53425(7) 0.77182(9) 0.0343(3) Uani 1 1 d . . . . .
H10A H 0.858552 0.499066 0.787225 0.051 Uiso 1 1 calc R U . . .
H10B H 0.718794 0.546018 0.824463 0.051 Uiso 1 1 calc R U . . .
H10C H 0.828040 0.574183 0.750530 0.051 Uiso 1 1 calc R U . . .
C11 C 0.71215(17) 0.49607(7) 0.61986(9) 0.0336(3) Uani 1 1 d . . . . .
H11A H 0.618018 0.491561 0.571358 0.050 Uiso 1 1 calc R U . . .
H11B H 0.778342 0.454189 0.625737 0.050 Uiso 1 1 calc R U . . .
H11C H 0.786730 0.533294 0.606881 0.050 Uiso 1 1 calc R U . . .
C12 C 0.16611(15) 0.72054(6) 0.70447(8) 0.0250(3) Uani 1 1 d . . . . .
C13 C 0.08527(16) 0.72479(7) 0.61639(8) 0.0285(3) Uani 1 1 d . . . . .
C14 C 0.05466(17) 0.78796(7) 0.57835(9) 0.0328(3) Uani 1 1 d . . . . .
H14 H 0.005151 0.791228 0.518077 0.039 Uiso 1 1 calc R U . . .
C15 C 0.09493(18) 0.84625(7) 0.62658(9) 0.0349(3) Uani 1 1 d . . . . .
H15 H 0.076761 0.889062 0.599123 0.042 Uiso 1 1 calc R U . . .
C16 C 0.16192(17) 0.84148(7) 0.71520(9) 0.0314(3) Uani 1 1 d . . . . .
H16 H 0.184781 0.881435 0.749017 0.038 Uiso 1 1 calc R U . . .
C17 C 0.19643(16) 0.77923(6) 0.75573(8) 0.0263(3) Uani 1 1 d . . . . .
C18 C 0.03036(19) 0.66179(7) 0.56498(9) 0.0366(3) Uani 1 1 d . . . . .
H18A H -0.028761 0.674114 0.506461 0.055 Uiso 1 1 calc R U . . .
H18B H -0.047185 0.635762 0.597437 0.055 Uiso 1 1 calc R U . . .
H18C H 0.131358 0.634572 0.557643 0.055 Uiso 1 1 calc R U . . .
C19 C 0.25964(18) 0.77662(6) 0.85375(8) 0.0300(3) Uani 1 1 d . . . . .
H19A H 0.385059 0.775663 0.862451 0.045 Uiso 1 1 calc R U . . .
H19B H 0.215504 0.735990 0.879539 0.045 Uiso 1 1 calc R U . . .
H19C H 0.219420 0.816491 0.882947 0.045 Uiso 1 1 calc R U . . .
B1 B 0.52150(17) 0.68097(7) 0.75624(9) 0.0228(3) Uani 1 1 d . . . . .
B2 B 0.38016(17) 0.55745(7) 0.79009(9) 0.0257(3) Uani 1 1 d . . . . .
B3 B 0.46539(19) 0.50815(7) 0.71282(9) 0.0272(3) Uani 1 1 d . . . . .

loop_
_atom_site_aniso_label
_atom_site_aniso_U_11
_atom_site_aniso_U_22
_atom_site_aniso_U_33
_atom_site_aniso_U_23
_atom_site_aniso_U_13
_atom_site_aniso_U_12
N1 0.0287(5) 0.0226(5) 0.0217(5) -0.0012(4) 0.0048(4) -0.0026(4)
N2 0.0261(5) 0.0262(5) 0.0223(5) 0.0004(4) 0.0034(4) -0.0013(4)
N3 0.0272(5) 0.0226(5) 0.0261(5) -0.0002(4) 0.0048(4) -0.0006(4)
N5 0.0270(6) 0.0253(5) 0.0365(6) -0.0062(4) 0.0052(4) 0.0003(4)
N6 0.0263(6) 0.0257(5) 0.0344(6) -0.0021(4) 0.0044(4) 0.0003(4)
N7 0.0321(6) 0.0235(5) 0.0330(6) 0.0041(4) 0.0067(4) -0.0001(4)
C1 0.0350(7) 0.0338(7) 0.0225(6) -0.0016(5) 0.0062(5) -0.0015(5)
C2 0.0386(7) 0.0269(7) 0.0294(6) 0.0027(5) 0.0078(5) -0.0052(5)
C3 0.0257(6) 0.0326(7) 0.0312(6) -0.0027(5) 0.0020(5) -0.0026(5)
C4 0.0341(7) 0.0338(7) 0.0222(6) 0.0006(5) 0.0016(5) -0.0022(5)
C5 0.0271(6) 0.0226(6) 0.0199(5) -0.0019(4) 0.0042(4) 0.0001(5)
C6 0.0366(7) 0.0358(7) 0.0343(7) 0.0047(6) 0.0114(5) -0.0006(6)
C7 0.0471(9) 0.0263(7) 0.0464(8) 0.0104(6) 0.0088(6) -0.0006(6)
C8 0.0278(7) 0.0375(7) 0.0466(8) -0.0098(6) 0.0036(6) -0.0018(6)
C9 0.0375(7) 0.0252(6) 0.0414(7) -0.0057(5) 0.0070(6) -0.0003(5)
C10 0.0283(7) 0.0273(7) 0.0462(8) -0.0066(6) 0.0004(6) 0.0005(5)
C11 0.0303(7) 0.0325(7) 0.0396(7) 0.0026(6) 0.0104(5) 0.0000(5)
C12 0.0221(6) 0.0247(6) 0.0289(6) 0.0032(5) 0.0063(5) -0.0004(4)
C13 0.0240(6) 0.0324(7) 0.0291(6) 0.0021(5) 0.0036(5) -0.0006(5)
C14 0.0284(7) 0.0393(7) 0.0307(6) 0.0077(5) 0.0037(5) 0.0043(5)
C15 0.0367(7) 0.0300(7) 0.0393(7) 0.0106(5) 0.0099(6) 0.0071(6)
C16 0.0341(7) 0.0245(6) 0.0371(7) 0.0017(5) 0.0106(5) 0.0037(5)
C17 0.0243(6) 0.0257(6) 0.0299(6) 0.0019(5) 0.0074(5) 0.0008(5)
C18 0.0372(8) 0.0393(8) 0.0317(7) 0.0000(6) -0.0017(5) -0.0067(6)
C19 0.0356(7) 0.0243(6) 0.0306(6) -0.0020(5) 0.0065(5) -0.0006(5)
B1 0.0253(7) 0.0204(6) 0.0232(6) -0.0015(5) 0.0046(5) 0.0020(5)
B2 0.0237(7) 0.0237(7) 0.0293(7) -0.0004(5) 0.0019(5) -0.0023(5)
B3 0.0300(7) 0.0209(6) 0.0311(7) 0.0024(5) 0.0049(5) 0.0010(5)

loop_
_atom_type_symbol
_atom_type_description
_atom_type_scat_dispersion_real
_atom_type_scat_dispersion_imag
_atom_type_scat_source
C C 0.0181 0.0091 'International Tables Vol C Tables 4.2.6.8 and 6.1.1.4'
H H 0.0000 0.0000 'International Tables Vol C Tables 4.2.6.8 and 6.1.1.4'
B B 0.0090 0.0039 'International Tables Vol C Tables 4.2.6.8 and 6.1.1.4'
N N 0.0311 0.0180 'International Tables Vol C Tables 4.2.6.8 and 6.1.1.4'

loop_
_exptl_crystal_face_index_h
_exptl_crystal_face_index_k
_exptl_crystal_face_index_l
_exptl_crystal_face_perp_dist
0 -2 -1 0.0431
0 2 1 0.0422
0 -2 1 0.0341
0 -1 1 0.0230
0 1 -1 0.0930
-1 -2 -2 0.1387
1 2 2 0.1279
-1 0 0 0.1802
1 0 0 0.2196
-2 2 1 0.1815
1 -2 -1 0.1816
0 -1 2 0.0274
0 0 -1 0.0962
0 0 1 0.0303

loop_
_geom_angle_atom_site_label_1
_geom_angle_atom_site_label_2
_geom_angle_atom_site_label_3
_geom_angle
_geom_angle_site_symmetry_1
_geom_angle_site_symmetry_3
_geom_angle_publ_flag
B1 N1 C1 123.09(10) . . ?
B1 N1 C2 123.93(10) . . ?
C1 N1 C2 112.25(10) . . ?
B1 N2 C3 123.63(10) . . ?
B1 N2 C4 124.25(10) . . ?
C3 N2 C4 111.86(10) . . ?
C5 N3 C12 120.24(10) . . ?
B3 N5 C8 122.00(11) . . ?
B3 N5 C9 125.76(11) . . ?
C8 N5 C9 111.21(10) . . ?
B3 N6 C11 124.89(11) . . ?
B3 N6 C10 122.28(11) . . ?
C11 N6 C10 112.35(10) . . ?
B2 N7 C7 122.75(11) . . ?
B2 N7 C6 125.42(11) . . ?
C7 N7 C6 111.72(10) . . ?
N1 C1 H1A 109.5 . . ?
N1 C1 H1B 109.5 . . ?
H1A C1 H1B 109.5 . . ?
N1 C1 H1C 109.5 . . ?
H1A C1 H1C 109.5 . . ?
H1B C1 H1C 109.5 . . ?
N1 C2 H2A 109.5 . . ?
N1 C2 H2B 109.5 . . ?
H2A C2 H2B 109.5 . . ?
N1 C2 H2C 109.5 . . ?
H2A C2 H2C 109.5 . . ?
H2B C2 H2C 109.5 . . ?
N2 C3 H3A 109.5 . . ?
N2 C3 H3B 109.5 . . ?
H3A C3 H3B 109.5 . . ?
N2 C3 H3C 109.5 . . ?
H3A C3 H3C 109.5 . . ?
H3B C3 H3C 109.5 . . ?
N2 C4 H4A 109.5 . . ?
N2 C4 H4B 109.5 . . ?
H4A C4 H4B 109.5 . . ?
N2 C4 H4C 109.5 . . ?
H4A C4 H4C 109.5 . . ?
H4B C4 H4C 109.5 . . ?
N3 C5 B2 116.33(11) . . ?
N3 C5 B1 123.67(10) . . ?
B2 C5 B1 119.43(10) . . ?
N7 C6 H6A 109.5 . . ?
N7 C6 H6B 109.5 . . ?
H6A C6 H6B 109.5 . . ?
N7 C6 H6C 109.5 . . ?
H6A C6 H6C 109.5 . . ?
H6B C6 H6C 109.5 . . ?
N7 C7 H7A 109.5 . . ?
N7 C7 H7B 109.5 . . ?
H7A C7 H7B 109.5 . . ?
N7 C7 H7C 109.5 . . ?
H7A C7 H7C 109.5 . . ?
H7B C7 H7C 109.5 . . ?
N5 C8 H8A 109.5 . . ?
N5 C8 H8B 109.5 . . ?
H8A C8 H8B 109.5 . . ?
N5 C8 H8C 109.5 . . ?
H8A C8 H8C 109.5 . . ?
H8B C8 H8C 109.5 . . ?
N5 C9 H9A 109.5 . . ?
N5 C9 H9B 109.5 . . ?
H9A C9 H9B 109.5 . . ?
N5 C9 H9C 109.5 . . ?
H9A C9 H9C 109.5 . . ?
H9B C9 H9C 109.5 . . ?
N6 C10 H10A 109.5 . . ?
N6 C10 H10B 109.5 . . ?
H10A C10 H10B 109.5 . . ?
N6 C10 H10C 109.5 . . ?
H10A C10 H10C 109.5 . . ?
H10B C10 H10C 109.5 . . ?
N6 C11 H11A 109.5 . . ?
N6 C11 H11B 109.5 . . ?
H11A C11 H11B 109.5 . . ?
N6 C11 H11C 109.5 . . ?
H11A C11 H11C 109.5 . . ?
H11B C11 H11C 109.5 . . ?
C17 C12 C13 120.02(11) . . ?
C17 C12 N3 122.73(11) . . ?
C13 C12 N3 116.97(11) . . ?
C14 C13 C12 118.83(12) . . ?
C14 C13 C18 120.73(12) . . ?
C12 C13 C18 120.43(11) . . ?
C15 C14 C13 121.30(12) . . ?
C15 C14 H14 119.4 . . ?
C13 C14 H14 119.4 . . ?
C16 C15 C14 119.32(12) . . ?
C16 C15 H15 120.3 . . ?
C14 C15 H15 120.3 . . ?
C15 C16 C17 121.26(12) . . ?
C15 C16 H16 119.4 . . ?
C17 C16 H16 119.4 . . ?
C16 C17 C12 118.84(11) . . ?
C16 C17 C19 119.19(11) . . ?
C12 C17 C19 121.94(11) . . ?
C13 C18 H18A 109.5 . . ?
C13 C18 H18B 109.5 . . ?
H18A C18 H18B 109.5 . . ?
C13 C18 H18C 109.5 . . ?
H18A C18 H18C 109.5 . . ?
H18B C18 H18C 109.5 . . ?
C17 C19 H19A 109.5 . . ?
C17 C19 H19B 109.5 . . ?
H19A C19 H19B 109.5 . . ?
C17 C19 H19C 109.5 . . ?
H19A C19 H19C 109.5 . . ?
H19B C19 H19C 109.5 . . ?
N2 B1 N1 120.51(11) . . ?
N2 B1 C5 118.76(10) . . ?
N1 B1 C5 120.73(11) . . ?
N7 B2 C5 122.61(11) . . ?
N7 B2 B3 121.89(11) . . ?
C5 B2 B3 115.22(10) . . ?
N6 B3 N5 120.93(11) . . ?
N6 B3 B2 122.28(11) . . ?
N5 B3 B2 116.68(11) . . ?

loop_
_geom_bond_atom_site_label_1
_geom_bond_atom_site_label_2
_geom_bond_distance
_geom_bond_site_symmetry_2
_geom_bond_publ_flag
N1 B1 1.4227(16) . ?
N1 C1 1.4494(15) . ?
N1 C2 1.4543(15) . ?
N2 B1 1.4193(16) . ?
N2 C3 1.4523(16) . ?
N2 C4 1.4524(15) . ?
N3 C5 1.3026(16) . ?
N3 C12 1.4250(15) . ?
N5 B3 1.4276(18) . ?
N5 C8 1.4529(17) . ?
N5 C9 1.4546(15) . ?
N6 B3 1.4274(18) . ?
N6 C11 1.4549(16) . ?
N6 C10 1.4554(16) . ?
N7 B2 1.3976(17) . ?
N7 C7 1.4577(16) . ?
N7 C6 1.4596(16) . ?
C1 H1A 0.9800 . ?
C1 H1B 0.9800 . ?
C1 H1C 0.9800 . ?
C2 H2A 0.9800 . ?
C2 H2B 0.9800 . ?
C2 H2C 0.9800 . ?
C3 H3A 0.9800 . ?
C3 H3B 0.9800 . ?
C3 H3C 0.9800 . ?
C4 H4A 0.9800 . ?
C4 H4B 0.9800 . ?
C4 H4C 0.9800 . ?
C5 B2 1.5936(18) . ?
C5 B1 1.6139(18) . ?
C6 H6A 0.9800 . ?
C6 H6B 0.9800 . ?
C6 H6C 0.9800 . ?
C7 H7A 0.9800 . ?
C7 H7B 0.9800 . ?
C7 H7C 0.9800 . ?
C8 H8A 0.9800 . ?
C8 H8B 0.9800 . ?
C8 H8C 0.9800 . ?
C9 H9A 0.9800 . ?
C9 H9B 0.9800 . ?
C9 H9C 0.9800 . ?
C10 H10A 0.9800 . ?
C10 H10B 0.9800 . ?
C10 H10C 0.9800 . ?
C11 H11A 0.9800 . ?
C11 H11B 0.9800 . ?
C11 H11C 0.9800 . ?
C12 C17 1.4053(17) . ?
C12 C13 1.4083(17) . ?
C13 C14 1.3897(18) . ?
C13 C18 1.5089(18) . ?
C14 C15 1.385(2) . ?
C14 H14 0.9500 . ?
C15 C16 1.3844(19) . ?
C15 H15 0.9500 . ?
C16 C17 1.3925(17) . ?
C16 H16 0.9500 . ?
C17 C19 1.5088(17) . ?
C18 H18A 0.9800 . ?
C18 H18B 0.9800 . ?
C18 H18C 0.9800 . ?
C19 H19A 0.9800 . ?
C19 H19B 0.9800 . ?
C19 H19C 0.9800 . ?
B2 B3 1.729(2) . ?

loop_
_geom_torsion_atom_site_label_1
_geom_torsion_atom_site_label_2
_geom_torsion_atom_site_label_3
_geom_torsion_atom_site_label_4
_geom_torsion
_geom_torsion_site_symmetry_1
_geom_torsion_site_symmetry_2
_geom_torsion_site_symmetry_3
_geom_torsion_site_symmetry_4
_geom_torsion_publ_flag
C12 N3 C5 B2 -171.47(10) . . . . ?
C12 N3 C5 B1 -0.19(16) . . . . ?
C5 N3 C12 C17 -68.66(15) . . . . ?
C5 N3 C12 C13 117.38(12) . . . . ?
C17 C12 C13 C14 7.37(18) . . . . ?
N3 C12 C13 C14 -178.50(11) . . . . ?
C17 C12 C13 C18 -171.61(11) . . . . ?
N3 C12 C13 C18 2.52(17) . . . . ?
C12 C13 C14 C15 -2.97(19) . . . . ?
C18 C13 C14 C15 176.01(12) . . . . ?
C13 C14 C15 C16 -2.1(2) . . . . ?
C14 C15 C16 C17 2.8(2) . . . . ?
C15 C16 C17 C12 1.58(19) . . . . ?
C15 C16 C17 C19 -176.45(12) . . . . ?
C13 C12 C17 C16 -6.69(18) . . . . ?
N3 C12 C17 C16 179.53(11) . . . . ?
C13 C12 C17 C19 171.28(11) . . . . ?
N3 C12 C17 C19 -2.50(18) . . . . ?
C3 N2 B1 N1 -18.44(18) . . . . ?
C4 N2 B1 N1 167.88(11) . . . . ?
C3 N2 B1 C5 160.40(11) . . . . ?
C4 N2 B1 C5 -13.28(17) . . . . ?
C1 N1 B1 N2 150.36(12) . . . . ?
C2 N1 B1 N2 -40.19(17) . . . . ?
C1 N1 B1 C5 -28.46(17) . . . . ?
C2 N1 B1 C5 141.00(12) . . . . ?
N3 C5 B1 N2 126.99(12) . . . . ?
B2 C5 B1 N2 -61.98(15) . . . . ?
N3 C5 B1 N1 -54.17(16) . . . . ?
B2 C5 B1 N1 116.86(12) . . . . ?
C7 N7 B2 C5 179.45(12) . . . . ?
C6 N7 B2 C5 3.59(19) . . . . ?
C7 N7 B2 B3 5.72(19) . . . . ?
C6 N7 B2 B3 -170.14(12) . . . . ?
N3 C5 B2 N7 -67.81(15) . . . . ?
B1 C5 B2 N7 120.52(13) . . . . ?
N3 C5 B2 B3 106.31(12) . . . . ?
B1 C5 B2 B3 -65.36(14) . . . . ?
C11 N6 B3 N5 25.11(19) . . . . ?
C10 N6 B3 N5 -163.40(12) . . . . ?
C11 N6 B3 B2 -150.85(12) . . . . ?
C10 N6 B3 B2 20.65(18) . . . . ?
C8 N5 B3 N6 -165.53(12) . . . . ?
C9 N5 B3 N6 27.15(19) . . . . ?
C8 N5 B3 B2 10.65(18) . . . . ?
C9 N5 B3 B2 -156.67(12) . . . . ?
N7 B2 B3 N6 -109.83(14) . . . . ?
C5 B2 B3 N6 76.00(15) . . . . ?
N7 B2 B3 N5 74.05(16) . . . . ?
C5 B2 B3 N5 -100.12(13) . . . . ?
